data_7229187
loop_
_publ_author_name
'Valdo, Ana Karoline Silva Medanha'
'Sarotti, Ariel Marcelo'
'Martins, Felipe Terra'

_publ_section_title
;
 Synthon trends according to acid strength and geometry in salts of
 N-heterocyclic bases
;
_journal_name_full CrystEngComm
_journal_paper_doi 10.1039/C7CE01490B
_journal_year 2017
_chemical_formula_sum 'C4 H8 N3 O4 P'
_chemical_formula_weight 193.10
_space_group_crystal_system orthorhombic
_space_group_IT_number 19
_space_group_name_Hall 'P 2ac 2ab'
_space_group_name_H-M_alt 'P 21 21 21'
_symmetry_space_group_name_Hall 'P 2ac 2ab'
_symmetry_space_group_name_H-M 'P 21 21 21'
_atom_sites_solution_hydrogens geom
_audit_creation_method SHELXL-2014/7
_audit_update_record
;
2017-08-14 deposited with the CCDC.
2017-09-18 downloaded from the CCDC.
;
_cell_angle_alpha 90
_cell_angle_beta 90
_cell_angle_gamma 90
_cell_formula_units_Z 4
_cell_length_a 4.5002(2)
_cell_length_b 8.7726(3)
_cell_length_c 19.7107(8)
_cell_measurement_reflns_used 2109
_cell_measurement_temperature 296(2)
_cell_measurement_theta_max 25.15
_cell_measurement_theta_min 3.11
_cell_volume 778.15(5)
_computing_structure_refinement 'SHELXL-2014/7 (Sheldrick, 2014)'
_diffrn_ambient_temperature 296(2)
_diffrn_measured_fraction_theta_full 0.994
_diffrn_measured_fraction_theta_max 0.994
_diffrn_measurement_device_type 'Bruker APEX-II CCD'
_diffrn_measurement_method '\f and \w scans'
_diffrn_radiation_type MoK\a
_diffrn_radiation_wavelength 0.71073
_diffrn_reflns_av_R_equivalents 0.0220
_diffrn_reflns_av_unetI/netI 0.0253
_diffrn_reflns_Laue_measured_fraction_full 0.994
_diffrn_reflns_Laue_measured_fraction_max 0.994
_diffrn_reflns_limit_h_max 5
_diffrn_reflns_limit_h_min -4
_diffrn_reflns_limit_k_max 5
_diffrn_reflns_limit_k_min -10
_diffrn_reflns_limit_l_max 23
_diffrn_reflns_limit_l_min -17
_diffrn_reflns_number 4005
_diffrn_reflns_point_group_measured_fraction_full 0.991
_diffrn_reflns_point_group_measured_fraction_max 0.992
_diffrn_reflns_theta_full 25.242
_diffrn_reflns_theta_max 25.352
_diffrn_reflns_theta_min 2.066
_diffrn_source 'sealed tube'
_exptl_absorpt_coefficient_mu 0.334
_exptl_absorpt_correction_T_max 0.987
_exptl_absorpt_correction_T_min 0.902
_exptl_absorpt_correction_type multi-scan
_exptl_absorpt_process_details 'Blessing, R. H. (1995) Acta Cryst., A51, 33-38'
_exptl_crystal_colour colorless
_exptl_crystal_density_diffrn 1.648
_exptl_crystal_description plate
_exptl_crystal_F_000 400
_exptl_crystal_size_max 0.2
_exptl_crystal_size_mid 0.15
_exptl_crystal_size_min 0.04
_refine_diff_density_max 0.160
_refine_diff_density_min -0.233
_refine_diff_density_rms 0.040
_refine_ls_abs_structure_details
;
 Flack x determined using 496 quotients [(I+)-(I-)]/[(I+)+(I-)]
 (Parsons, Flack and Wagner, Acta Cryst. B69 (2013) 249-259).
;
_refine_ls_abs_structure_Flack 0.07(5)
_refine_ls_extinction_method none
_refine_ls_goodness_of_fit_ref 1.065
_refine_ls_hydrogen_treatment constr
_refine_ls_matrix_type full
_refine_ls_number_parameters 109
_refine_ls_number_reflns 1420
_refine_ls_number_restraints 0
_refine_ls_restrained_S_all 1.065
_refine_ls_R_factor_all 0.0293
_refine_ls_R_factor_gt 0.0279
_refine_ls_shift/su_max 0.000
_refine_ls_shift/su_mean 0.000
_refine_ls_structure_factor_coef Fsqd
_refine_ls_weighting_details 'w=1/[\s^2^(Fo^2^)+(0.0359P)^2^+0.1538P] where P=(Fo^2^+2Fc^2^)/3'
_refine_ls_weighting_scheme calc
_refine_ls_wR_factor_gt 0.0680
_refine_ls_wR_factor_ref 0.0687
_reflns_Friedel_coverage 0.627
_reflns_Friedel_fraction_full 0.987
_reflns_Friedel_fraction_max 0.987
_reflns_number_gt 1360
_reflns_number_total 1420
_reflns_threshold_expression 'I > 2\s(I)'
_cod_data_source_file c7ce01490b2.cif
_cod_data_source_block A6
_cod_database_code 7229187
_shelx_shelxl_version_number 2014/7
_shelx_space_group_comment
;
The symmetry employed for this shelxl refinement is uniquely defined
by the following loop, which should always be used as a source of
symmetry information in preference to the above space-group names.
They are only intended as comments.
;

loop_
_space_group_symop_operation_xyz
'x, y, z'
'x+1/2, -y+1/2, -z'
'-x, y+1/2, -z+1/2'
'-x+1/2, -y, z+1/2'

loop_
_atom_site_label
_atom_site_type_symbol
_atom_site_fract_x
_atom_site_fract_y
_atom_site_fract_z
_atom_site_U_iso_or_equiv
_atom_site_adp_type
_atom_site_occupancy
_atom_site_site_symmetry_order
_atom_site_calc_flag
_atom_site_refinement_flags_posn
_atom_site_refinement_flags_adp
P1 P 0.12838(14) -0.09617(7) 0.42868(4) 0.0260(2) Uani 1 1 d . .
O2 O 0.0134(5) -0.0572(2) 0.50130(11) 0.0404(5) Uani 1 1 d . .
H2P H -0.0913 -0.1271 0.5152 0.061 Uiso 1 1 calc R U
O4 O -0.1332(4) -0.0785(2) 0.37818(10) 0.0404(5) Uani 1 1 d . .
H4P H -0.2713 -0.0343 0.3969 0.061 Uiso 1 1 calc R U
O1 O 0.2301(4) -0.2596(2) 0.42569(11) 0.0342(5) Uani 1 1 d . .
O3 O 0.3646(4) 0.0181(2) 0.41202(11) 0.0357(5) Uani 1 1 d . .
N1 N 0.4343(5) -0.0224(2) 0.64006(13) 0.0320(6) Uani 1 1 d . .
H1 H 0.5083 -0.0896 0.6131 0.038 Uiso 1 1 calc R U
N2 N 0.7043(6) 0.1686(3) 0.58642(14) 0.0461(7) Uani 1 1 d . .
HA H 0.7785 0.1035 0.5586 0.055 Uiso 1 1 calc R U
HB H 0.7528 0.2632 0.5835 0.055 Uiso 1 1 calc R U
N4 N 0.2035(7) 0.1867(3) 0.72810(15) 0.0461(8) Uani 1 1 d . .
C5 C 0.1259(8) 0.0361(3) 0.73117(16) 0.0437(7) Uani 1 1 d . .
H5 H -0.0083 0.0043 0.7641 0.052 Uiso 1 1 calc R U
C6 C 0.2379(7) -0.0668(3) 0.68800(16) 0.0366(7) Uani 1 1 d . .
H6 H 0.1807 -0.1685 0.6910 0.044 Uiso 1 1 calc R U
C2 C 0.5167(6) 0.1235(3) 0.63348(15) 0.0313(6) Uani 1 1 d . .
C3 C 0.3903(8) 0.2269(3) 0.68105(16) 0.0386(7) Uani 1 1 d . .
H3 H 0.4443 0.3291 0.6783 0.046 Uiso 1 1 calc R U

loop_
_atom_site_aniso_label
_atom_site_aniso_U_11
_atom_site_aniso_U_22
_atom_site_aniso_U_33
_atom_site_aniso_U_23
_atom_site_aniso_U_13
_atom_site_aniso_U_12
P1 0.0236(3) 0.0218(3) 0.0326(4) 0.0016(3) 0.0013(3) 0.0005(3)
O2 0.0552(12) 0.0285(10) 0.0377(12) -0.0030(10) 0.0112(11) -0.0064(9)
O4 0.0248(8) 0.0565(13) 0.0399(12) -0.0011(10) 0.0012(9) 0.0070(11)
O1 0.0437(11) 0.0217(9) 0.0372(12) -0.0015(9) -0.0098(10) 0.0027(8)
O3 0.0250(8) 0.0254(9) 0.0565(14) 0.0037(9) 0.0068(10) 0.0018(8)
N1 0.0377(13) 0.0223(11) 0.0361(14) -0.0054(10) 0.0042(11) 0.0020(10)
N2 0.0597(17) 0.0256(12) 0.0530(18) -0.0060(12) 0.0203(15) -0.0050(12)
N4 0.0588(19) 0.0386(14) 0.0409(17) -0.0035(13) 0.0104(14) 0.0089(13)
C5 0.0512(17) 0.0399(16) 0.0399(19) 0.0037(14) 0.0107(18) 0.0010(17)
C6 0.0440(15) 0.0299(14) 0.0359(17) 0.0060(14) 0.0004(13) -0.0023(13)
C2 0.0351(13) 0.0259(14) 0.0330(16) -0.0025(13) 0.0000(13) 0.0011(12)
C3 0.0518(17) 0.0245(12) 0.0394(18) -0.0055(12) 0.0020(17) 0.0044(15)

loop_
_atom_type_symbol
_atom_type_description
_atom_type_scat_dispersion_real
_atom_type_scat_dispersion_imag
_atom_type_scat_source
C C 0.0033 0.0016 'International Tables Vol C Tables 4.2.6.8 and 6.1.1.4'
H H 0.0000 0.0000 'International Tables Vol C Tables 4.2.6.8 and 6.1.1.4'
N N 0.0061 0.0033 'International Tables Vol C Tables 4.2.6.8 and 6.1.1.4'
O O 0.0106 0.0060 'International Tables Vol C Tables 4.2.6.8 and 6.1.1.4'
P P 0.1023 0.0942 'International Tables Vol C Tables 4.2.6.8 and 6.1.1.4'

loop_
_geom_angle_atom_site_label_1
_geom_angle_atom_site_label_2
_geom_angle_atom_site_label_3
_geom_angle
O3 P1 O1 114.40(12)
O3 P1 O4 109.36(12)
O1 P1 O4 107.52(12)
O3 P1 O2 106.85(11)
O1 P1 O2 110.19(12)
O4 P1 O2 108.39(12)
P1 O2 H2P 109.5
P1 O4 H4P 109.5
C2 N1 C6 121.6(2)
C2 N1 H1 119.2
C6 N1 H1 119.2
C2 N2 HA 120.0
C2 N2 HB 120.0
HA N2 HB 120.0
C3 N4 C5 117.3(3)
C6 C5 N4 121.8(3)
C6 C5 H5 119.1
N4 C5 H5 119.1
C5 C6 N1 119.8(3)
C5 C6 H6 120.1
N1 C6 H6 120.1
N2 C2 N1 122.2(3)
N2 C2 C3 122.0(3)
N1 C2 C3 115.8(3)
N4 C3 C2 123.7(3)
N4 C3 H3 118.1
C2 C3 H3 118.1

loop_
_geom_bond_atom_site_label_1
_geom_bond_atom_site_label_2
_geom_bond_distance
P1 O3 1.498(2)
P1 O1 1.5063(18)
P1 O4 1.549(2)
P1 O2 1.560(2)
O2 H2P 0.8200
O4 H4P 0.8200
N1 C2 1.339(3)
N1 C6 1.351(4)
N1 H1 0.8600
N2 C2 1.315(4)
N2 HA 0.8600
N2 HB 0.8600
N4 C3 1.300(4)
N4 C5 1.368(4)
C5 C6 1.339(4)
C5 H5 0.9300
C6 H6 0.9300
C2 C3 1.423(4)
C3 H3 0.9300

loop_
_geom_torsion_atom_site_label_1
_geom_torsion_atom_site_label_2
_geom_torsion_atom_site_label_3
_geom_torsion_atom_site_label_4
_geom_torsion
C3 N4 C5 C6 0.4(5)
N4 C5 C6 N1 0.4(5)
C2 N1 C6 C5 -1.4(4)
C6 N1 C2 N2 -179.0(3)
C6 N1 C2 C3 1.5(4)
C5 N4 C3 C2 -0.2(5)
N2 C2 C3 N4 179.8(3)
N1 C2 C3 N4 -0.7(5)
